data_4303918
loop_
_publ_author_name
'Dipanwita Das'
'Atanu Kumar Das'
'Biprajit Sarkar'
'Tapan Kumar Mondal'
'Shaikh M. Mobin'
'Jan Fiedler'
'Stanislav Z\'ali\<s'
'Francisco A. Urbanos'
'Reyes Jim\'enez-Aparicio'
'Wolfgang Kaim'
'Goutam Kumar Lahiri'

_publ_section_title
;
The Semiquinone-Ruthenium Combination as a Remarkably Invariant Feature
in the Redox and Substitution Series [Ru(Q)n(acac)3-n]m, n= 1-3; m=
(-2), -1, 0, +1, (+2); Q =
4,6-Di-tert-butyl-N-phenyl-o-iminobenzoquinone
;
_journal_name_full 'Inorganic Chemistry'
_journal_page_first 11853
_journal_page_last 11864
_journal_paper_doi 10.1021/ic901900g
_journal_volume 48
_journal_year 2009
_chemical_formula_sum 'C60 H75 N3 O3 Ru'
_chemical_formula_weight 987.35
_chemical_name_systematic
;
 ?
;
_space_group_IT_number 19
_symmetry_cell_setting orthorhombic
_symmetry_space_group_name_Hall 'P 2ac 2ab'
_symmetry_space_group_name_H-M 'P 21 21 21'
_atom_sites_solution_hydrogens geom
_atom_sites_solution_primary direct
_atom_sites_solution_secondary difmap
_audit_creation_method SHELXL-97
_cell_angle_alpha 90.00
_cell_angle_beta 90.00
_cell_angle_gamma 90.00
_cell_formula_units_Z 4
_cell_length_a 13.130(8)
_cell_length_b 17.425(9)
_cell_length_c 23.345(11)
_cell_measurement_temperature 150(2)
_cell_volume 5341(5)
_computing_cell_refinement 'CrysAlis RED, Oxford Diffraction Ltd.,'
_computing_data_collection 'CrysAlis CCD, Oxford Diffraction Ltd.,'
_computing_data_reduction 'CrysAlis RED, Oxford Diffraction Ltd.,'
_computing_molecular_graphics Ortep3
_computing_publication_material Shelx97
_computing_structure_refinement 'SHELXL-97 (Sheldrick, 1997)'
_computing_structure_solution 'SHELXS-97 (Sheldrick, 1997)'
_diffrn_ambient_temperature 150(2)
_diffrn_detector_area_resol_mean 15.9948
_diffrn_measured_fraction_theta_full 0.998
_diffrn_measured_fraction_theta_max 0.998
_diffrn_measurement_device_type 'OXFORD DIFFRACTION XCALIBUR-S'
_diffrn_measurement_method \w/q-scan
_diffrn_radiation_monochromator graphite
_diffrn_radiation_source 'Enhance (Mo) X-ray Source'
_diffrn_radiation_type MoK\a
_diffrn_radiation_wavelength 0.71073
_diffrn_reflns_av_R_equivalents 0.2571
_diffrn_reflns_av_sigmaI/netI 0.4763
_diffrn_reflns_limit_h_max 15
_diffrn_reflns_limit_h_min -15
_diffrn_reflns_limit_k_max 20
_diffrn_reflns_limit_k_min -19
_diffrn_reflns_limit_l_max 27
_diffrn_reflns_limit_l_min -27
_diffrn_reflns_number 45054
_diffrn_reflns_theta_full 25.00
_diffrn_reflns_theta_max 25.00
_diffrn_reflns_theta_min 2.94
_exptl_absorpt_coefficient_mu 0.339
_exptl_absorpt_correction_T_max 0.9540
_exptl_absorpt_correction_T_min 0.9260
_exptl_absorpt_correction_type multi-scan
_exptl_absorpt_process_details
;
CrysAlis RED, Oxford Diffraction Ltd.,
Version 1.171.31.7 (release 18-10-2006 CrysAlis171 .NET)
(compiled Oct 18 2006,16:28:17)
Empirical absorption correction using spherical harmonics,
 implemented in SCALE3 ABSPACK scaling algorithm.
;
_exptl_crystal_colour black
_exptl_crystal_density_diffrn 1.228
_exptl_crystal_density_method 'not measured'
_exptl_crystal_description block
_exptl_crystal_F_000 2096
_exptl_crystal_size_max 0.23
_exptl_crystal_size_mid 0.18
_exptl_crystal_size_min 0.14
_refine_diff_density_max 0.366
_refine_diff_density_min -0.477
_refine_diff_density_rms 0.053
_refine_ls_abs_structure_details 'Flack H D (1983), Acta Cryst. A39, 876-881'
_refine_ls_abs_structure_Flack 0.00(3)
_refine_ls_extinction_method none
_refine_ls_goodness_of_fit_ref 0.507
_refine_ls_hydrogen_treatment riding
_refine_ls_matrix_type full
_refine_ls_number_parameters 622
_refine_ls_number_reflns 9383
_refine_ls_number_restraints 0
_refine_ls_restrained_S_all 0.507
_refine_ls_R_factor_all 0.1724
_refine_ls_R_factor_gt 0.0465
_refine_ls_shift/su_max 0.001
_refine_ls_shift/su_mean 0.000
_refine_ls_structure_factor_coef Fsqd
_refine_ls_weighting_details 'calc w=1/[\s^2^(Fo^2^)+(0.0000P)^2^+0.0000P] where P=(Fo^2^+2Fc^2^)/3'
_refine_ls_weighting_scheme calc
_refine_ls_wR_factor_gt 0.0425
_refine_ls_wR_factor_ref 0.0608
_reflns_number_gt 2900
_reflns_number_total 9383
_reflns_threshold_expression >2sigma(I)
_cod_data_source_file ic901900g_si_003.cif
_cod_data_source_block 3
_cod_depositor_comments
;
The following automatic conversions were performed:
'_symmetry_cell_setting' value 'Orthorhombic' changed to 'orthorhombic'
according to '/home/saulius/struct/CIF-dictionaries/cif_core.dic'
dictionary named 'cif_core.dic' version 2.4.1 from 2010-06-29.

Automatic conversion script
Id: cif_fix_enum 1527 2010-12-29 10:47:43Z saulius 
;
_cod_database_code 4303918

loop_
_symmetry_equiv_pos_as_xyz
'x, y, z'
'-x+1/2, -y, z+1/2'
'x+1/2, -y+1/2, -z'
'-x, y+1/2, -z+1/2'

loop_
_atom_site_label
_atom_site_type_symbol
_atom_site_fract_x
_atom_site_fract_y
_atom_site_fract_z
_atom_site_U_iso_or_equiv
_atom_site_adp_type
_atom_site_occupancy
_atom_site_symmetry_multiplicity
_atom_site_calc_flag
_atom_site_refinement_flags
_atom_site_disorder_assembly
_atom_site_disorder_group
Ru1 Ru 0.97328(4) 0.01317(4) 0.77993(3) 0.03191(17) Uani 1 1 d . . .
O1 O 0.8487(3) -0.0508(3) 0.7969(2) 0.0339(17) Uani 1 1 d . . .
O2 O 1.0065(3) -0.0305(2) 0.70205(17) 0.0318(14) Uani 1 1 d . . .
O3 O 0.9521(3) 0.0608(3) 0.8561(2) 0.0324(15) Uani 1 1 d . . .
N1 N 1.0324(5) -0.0781(3) 0.8205(3) 0.0382(18) Uani 1 1 d . . .
N2 N 1.0990(4) 0.0684(4) 0.7618(3) 0.030(2) Uani 1 1 d . . .
N3 N 0.8667(5) 0.0896(4) 0.7591(3) 0.033(2) Uani 1 1 d . . .
C1 C 0.8652(7) -0.1092(4) 0.8315(3) 0.024(2) Uani 1 1 d . . .
C2 C 0.7817(6) -0.1538(5) 0.8526(4) 0.040(3) Uani 1 1 d . . .
C3 C 0.8060(6) -0.2125(4) 0.8901(4) 0.035(2) Uani 1 1 d . . .
H3 H 0.7529 -0.2427 0.9062 0.042 Uiso 1 1 calc R . .
C4 C 0.9098(6) -0.2288(5) 0.9053(4) 0.038(2) Uani 1 1 d . . .
C5 C 0.9865(6) -0.1852(4) 0.8834(3) 0.030(2) Uani 1 1 d . . .
H5 H 1.0549 -0.1958 0.8939 0.036 Uiso 1 1 calc R . .
C6 C 0.9654(6) -0.1243(4) 0.8452(3) 0.029(2) Uani 1 1 d . . .
C7 C 0.6693(6) -0.1320(5) 0.8412(4) 0.047(3) Uani 1 1 d . . .
C8 C 0.6486(5) -0.1248(4) 0.7764(4) 0.061(3) Uani 1 1 d . . .
H8A H 0.5757 -0.1163 0.7700 0.091 Uiso 1 1 calc R . .
H8B H 0.6697 -0.1721 0.7571 0.091 Uiso 1 1 calc R . .
H8C H 0.6873 -0.0814 0.7609 0.091 Uiso 1 1 calc R . .
C9 C 0.6428(5) -0.0569(4) 0.8700(4) 0.060(3) Uani 1 1 d . . .
H9A H 0.6840 -0.0156 0.8535 0.091 Uiso 1 1 calc R . .
H9B H 0.6566 -0.0608 0.9112 0.091 Uiso 1 1 calc R . .
H9C H 0.5704 -0.0456 0.8641 0.091 Uiso 1 1 calc R . .
C10 C 0.5943(4) -0.1936(4) 0.8618(4) 0.057(3) Uani 1 1 d . . .
H10A H 0.5246 -0.1775 0.8529 0.086 Uiso 1 1 calc R . .
H10B H 0.6015 -0.2004 0.9033 0.086 Uiso 1 1 calc R . .
H10C H 0.6090 -0.2422 0.8424 0.086 Uiso 1 1 calc R . .
C11 C 0.9278(6) -0.2923(6) 0.9474(4) 0.041(3) Uani 1 1 d . . .
C12 C 0.8656(8) -0.2834(6) 0.9995(5) 0.154(6) Uani 1 1 d . . .
H12A H 0.7932 -0.2850 0.9893 0.232 Uiso 1 1 calc R . .
H12B H 0.8812 -0.2342 1.0177 0.232 Uiso 1 1 calc R . .
H12C H 0.8809 -0.3253 1.0262 0.232 Uiso 1 1 calc R . .
C13 C 0.9067(8) -0.3689(5) 0.9204(4) 0.122(6) Uani 1 1 d . . .
H13A H 0.9284 -0.4099 0.9465 0.183 Uiso 1 1 calc R . .
H13B H 0.9444 -0.3731 0.8843 0.183 Uiso 1 1 calc R . .
H13C H 0.8336 -0.3738 0.9129 0.183 Uiso 1 1 calc R . .
C14 C 1.0352(7) -0.2982(5) 0.9695(4) 0.103(4) Uani 1 1 d . . .
H14A H 1.0583 -0.2476 0.9824 0.154 Uiso 1 1 calc R . .
H14B H 1.0800 -0.3166 0.9389 0.154 Uiso 1 1 calc R . .
H14C H 1.0373 -0.3343 1.0017 0.154 Uiso 1 1 calc R . .
C15 C 1.1369(7) -0.0769(5) 0.8418(5) 0.047(3) Uani 1 1 d . . .
C16 C 1.1571(6) -0.0604(5) 0.8995(4) 0.051(3) Uani 1 1 d . . .
H16 H 1.1018 -0.0530 0.9251 0.061 Uiso 1 1 calc R . .
C17 C 1.2556(6) -0.0546(5) 0.9198(4) 0.061(3) Uani 1 1 d . . .
H17 H 1.2671 -0.0433 0.9591 0.073 Uiso 1 1 calc R . .
C18 C 1.3361(7) -0.0650(6) 0.8844(5) 0.079(4) Uani 1 1 d . . .
H18 H 1.4037 -0.0598 0.8983 0.095 Uiso 1 1 calc R . .
C19 C 1.3183(7) -0.0834(6) 0.8266(5) 0.069(4) Uani 1 1 d . . .
H19 H 1.3741 -0.0922 0.8016 0.082 Uiso 1 1 calc R . .
C20 C 1.2192(5) -0.0888(4) 0.8062(4) 0.047(3) Uani 1 1 d . . .
H20 H 1.2079 -0.1008 0.7670 0.057 Uiso 1 1 calc R . .
C21 C 1.1002(5) -0.0173(5) 0.6856(3) 0.028(2) Uani 1 1 d . . .
C22 C 1.1487(6) -0.0504(4) 0.6374(4) 0.030(2) Uani 1 1 d . . .
C23 C 1.2498(6) -0.0283(4) 0.6263(3) 0.035(2) Uani 1 1 d . . .
H23 H 1.2830 -0.0513 0.5945 0.041 Uiso 1 1 calc R . .
C24 C 1.3056(5) 0.0250(4) 0.6587(3) 0.034(2) Uani 1 1 d . . .
C25 C 1.2577(5) 0.0594(4) 0.7034(3) 0.035(3) Uani 1 1 d . . .
H25 H 1.2920 0.0973 0.7254 0.042 Uiso 1 1 calc R . .
C26 C 1.1547(5) 0.0382(4) 0.7172(4) 0.028(2) Uani 1 1 d . . .
C27 C 1.0983(6) -0.1122(5) 0.6028(4) 0.026(2) Uani 1 1 d . . .
C28 C 1.0865(4) -0.1809(4) 0.6433(3) 0.042(2) Uani 1 1 d . . .
H28A H 1.1534 -0.1953 0.6585 0.064 Uiso 1 1 calc R . .
H28B H 1.0574 -0.2243 0.6222 0.064 Uiso 1 1 calc R . .
H28C H 1.0412 -0.1670 0.6750 0.064 Uiso 1 1 calc R . .
C29 C 0.9940(5) -0.0883(4) 0.5811(3) 0.047(3) Uani 1 1 d . . .
H29A H 0.9516 -0.0722 0.6135 0.070 Uiso 1 1 calc R . .
H29B H 0.9617 -0.1317 0.5616 0.070 Uiso 1 1 calc R . .
H29C H 1.0015 -0.0455 0.5542 0.070 Uiso 1 1 calc R . .
C30 C 1.1592(5) -0.1396(4) 0.5507(3) 0.049(3) Uani 1 1 d . . .
H30A H 1.1625 -0.0984 0.5222 0.074 Uiso 1 1 calc R . .
H30B H 1.1258 -0.1846 0.5339 0.074 Uiso 1 1 calc R . .
H30C H 1.2284 -0.1534 0.5627 0.074 Uiso 1 1 calc R . .
C31 C 1.4178(5) 0.0422(4) 0.6423(4) 0.038(2) Uani 1 1 d . . .
C32 C 1.4216(5) 0.0825(4) 0.5850(3) 0.053(3) Uani 1 1 d . . .
H32A H 1.3952 0.1349 0.5892 0.080 Uiso 1 1 calc R . .
H32B H 1.3798 0.0544 0.5573 0.080 Uiso 1 1 calc R . .
H32C H 1.4922 0.0845 0.5715 0.080 Uiso 1 1 calc R . .
C33 C 1.4783(5) -0.0320(4) 0.6390(3) 0.050(2) Uani 1 1 d . . .
H33A H 1.5499 -0.0202 0.6312 0.075 Uiso 1 1 calc R . .
H33B H 1.4510 -0.0642 0.6082 0.075 Uiso 1 1 calc R . .
H33C H 1.4729 -0.0594 0.6756 0.075 Uiso 1 1 calc R . .
C34 C 1.4710(5) 0.0920(4) 0.6878(3) 0.056(3) Uani 1 1 d . . .
H34A H 1.5408 0.1031 0.6755 0.084 Uiso 1 1 calc R . .
H34B H 1.4725 0.0644 0.7244 0.084 Uiso 1 1 calc R . .
H34C H 1.4336 0.1403 0.6925 0.084 Uiso 1 1 calc R . .
C35 C 1.1356(5) 0.1339(5) 0.7920(4) 0.032(2) Uani 1 1 d . . .
C36 C 1.1746(6) 0.1310(5) 0.8459(4) 0.041(3) Uani 1 1 d . . .
H36 H 1.1832 0.0827 0.8641 0.049 Uiso 1 1 calc R . .
C37 C 1.2015(5) 0.1957(5) 0.8739(4) 0.039(2) Uani 1 1 d . . .
H37 H 1.2271 0.1923 0.9119 0.047 Uiso 1 1 calc R . .
C38 C 1.1926(5) 0.2654(5) 0.8488(4) 0.040(3) Uani 1 1 d . . .
H38 H 1.2121 0.3106 0.8688 0.047 Uiso 1 1 calc R . .
C39 C 1.1544(6) 0.2700(5) 0.7933(4) 0.050(3) Uani 1 1 d . . .
H39 H 1.1476 0.3186 0.7752 0.060 Uiso 1 1 calc R . .
C40 C 1.1263(5) 0.2041(5) 0.7644(4) 0.042(3) Uani 1 1 d . . .
H40 H 1.1010 0.2068 0.7264 0.050 Uiso 1 1 calc R . .
C41 C 0.8626(6) 0.0969(4) 0.8603(4) 0.022(2) Uani 1 1 d . . .
C42 C 0.8189(5) 0.1190(4) 0.9124(4) 0.027(2) Uani 1 1 d . . .
C43 C 0.7221(5) 0.1523(4) 0.9104(4) 0.031(2) Uani 1 1 d . . .
H43 H 0.6907 0.1669 0.9454 0.037 Uiso 1 1 calc R . .
C44 C 0.6688(5) 0.1654(4) 0.8586(4) 0.025(2) Uani 1 1 d . . .
C45 C 0.7142(5) 0.1455(4) 0.8081(3) 0.023(2) Uani 1 1 d . . .
H45 H 0.6789 0.1537 0.7731 0.028 Uiso 1 1 calc R . .
C46 C 0.8148(5) 0.1121(4) 0.8068(4) 0.025(2) Uani 1 1 d . . .
C47 C 0.8686(5) 0.0975(4) 0.9690(3) 0.028(2) Uani 1 1 d . . .
C48 C 0.9778(5) 0.1307(4) 0.9703(3) 0.040(2) Uani 1 1 d . . .
H48A H 1.0120 0.1143 1.0055 0.060 Uiso 1 1 calc R . .
H48B H 0.9746 0.1869 0.9691 0.060 Uiso 1 1 calc R . .
H48C H 1.0159 0.1119 0.9370 0.060 Uiso 1 1 calc R . .
C49 C 0.8725(4) 0.0130(5) 0.9759(3) 0.047(2) Uani 1 1 d . . .
H49A H 0.8033 -0.0069 0.9810 0.070 Uiso 1 1 calc R . .
H49B H 0.9137 0.0002 1.0096 0.070 Uiso 1 1 calc R . .
H49C H 0.9031 -0.0100 0.9417 0.070 Uiso 1 1 calc R . .
C50 C 0.8113(5) 0.1308(4) 1.0204(3) 0.042(2) Uani 1 1 d . . .
H50A H 0.7429 0.1084 1.0223 0.063 Uiso 1 1 calc R . .
H50B H 0.8060 0.1866 1.0163 0.063 Uiso 1 1 calc R . .
H50C H 0.8485 0.1187 1.0557 0.063 Uiso 1 1 calc R . .
C51 C 0.5559(5) 0.1967(5) 0.8593(4) 0.040(2) Uani 1 1 d . . .
C52 C 0.4880(5) 0.1295(4) 0.8659(4) 0.112(4) Uani 1 1 d . . .
H52A H 0.4922 0.1104 0.9053 0.167 Uiso 1 1 calc R . .
H52B H 0.5091 0.0890 0.8393 0.167 Uiso 1 1 calc R . .
H52C H 0.4177 0.1447 0.8574 0.167 Uiso 1 1 calc R . .
C53 C 0.5405(6) 0.2496(5) 0.9088(3) 0.082(3) Uani 1 1 d . . .
H53A H 0.5901 0.2915 0.9069 0.123 Uiso 1 1 calc R . .
H53B H 0.5497 0.2212 0.9447 0.123 Uiso 1 1 calc R . .
H53C H 0.4714 0.2709 0.9074 0.123 Uiso 1 1 calc R . .
C54 C 0.5308(6) 0.2389(5) 0.8057(3) 0.097(4) Uani 1 1 d . . .
H54A H 0.4655 0.2654 0.8104 0.145 Uiso 1 1 calc R . .
H54B H 0.5260 0.2025 0.7738 0.145 Uiso 1 1 calc R . .
H54C H 0.5843 0.2765 0.7976 0.145 Uiso 1 1 calc R . .
C55 C 0.8243(6) 0.1034(5) 0.7054(4) 0.027(2) Uani 1 1 d . . .
C56 C 0.8057(5) 0.0443(5) 0.6673(4) 0.032(2) Uani 1 1 d . . .
H56 H 0.8240 -0.0065 0.6779 0.038 Uiso 1 1 calc R . .
C57 C 0.7622(5) 0.0563(5) 0.6155(4) 0.043(3) Uani 1 1 d . . .
H57 H 0.7484 0.0137 0.5913 0.051 Uiso 1 1 calc R . .
C58 C 0.7381(6) 0.1282(6) 0.5975(4) 0.051(3) Uani 1 1 d . . .
H58 H 0.7115 0.1361 0.5601 0.061 Uiso 1 1 calc R . .
C59 C 0.7525(6) 0.1895(5) 0.6336(4) 0.053(3) Uani 1 1 d . . .
H59 H 0.7315 0.2397 0.6231 0.064 Uiso 1 1 calc R . .
C60 C 0.7989(5) 0.1756(5) 0.6862(4) 0.043(3) Uani 1 1 d . . .
H60 H 0.8139 0.2182 0.7102 0.051 Uiso 1 1 calc R . .

loop_
_atom_site_aniso_label
_atom_site_aniso_U_11
_atom_site_aniso_U_22
_atom_site_aniso_U_33
_atom_site_aniso_U_23
_atom_site_aniso_U_13
_atom_site_aniso_U_12
Ru1 0.0300(2) 0.0384(4) 0.0274(4) -0.0044(5) 0.0019(4) 0.0013(4)
O1 0.031(3) 0.039(4) 0.032(5) 0.005(3) 0.003(3) 0.002(3)
O2 0.022(3) 0.046(3) 0.027(3) -0.011(3) 0.005(2) 0.006(2)
O3 0.030(3) 0.046(4) 0.021(4) -0.008(3) -0.006(3) 0.015(3)
N1 0.039(4) 0.037(4) 0.038(5) 0.009(4) 0.003(5) -0.004(4)
N2 0.039(4) 0.025(4) 0.025(5) -0.002(4) -0.007(4) 0.006(3)
N3 0.046(4) 0.044(5) 0.010(5) 0.003(4) 0.017(4) -0.009(4)
C1 0.053(6) 0.017(6) 0.002(5) 0.003(4) 0.000(5) 0.008(5)
C2 0.060(6) 0.017(6) 0.042(7) -0.009(5) -0.014(6) -0.003(5)
C3 0.050(6) 0.030(6) 0.026(6) 0.008(5) -0.005(5) -0.018(5)
C4 0.041(5) 0.035(6) 0.039(7) -0.011(5) -0.007(5) 0.000(5)
C5 0.023(5) 0.035(5) 0.033(6) -0.002(4) -0.005(4) -0.002(4)
C6 0.025(4) 0.038(6) 0.025(6) -0.006(5) -0.004(5) 0.004(5)
C7 0.035(6) 0.050(7) 0.057(9) 0.017(7) 0.008(6) 0.004(5)
C8 0.037(4) 0.074(7) 0.072(8) 0.026(8) -0.028(6) -0.019(4)
C9 0.047(5) 0.034(6) 0.101(10) 0.010(7) 0.012(6) 0.014(5)
C10 0.028(5) 0.053(7) 0.091(9) -0.014(7) 0.001(6) -0.001(4)
C11 0.053(6) 0.052(7) 0.017(6) 0.013(5) 0.007(5) 0.025(5)
C12 0.219(13) 0.144(14) 0.100(12) 0.062(10) 0.096(11) 0.077(11)
C13 0.231(15) 0.039(8) 0.097(12) -0.002(8) -0.078(11) 0.013(9)
C14 0.095(8) 0.119(10) 0.094(10) 0.078(8) 0.006(9) 0.006(9)
C15 0.038(6) 0.054(8) 0.048(8) -0.008(7) 0.028(6) -0.010(5)
C16 0.039(6) 0.063(7) 0.050(8) 0.005(6) 0.005(6) 0.003(5)
C17 0.044(5) 0.062(8) 0.077(9) 0.024(7) -0.024(7) -0.001(6)
C18 0.043(6) 0.091(9) 0.103(11) 0.041(9) -0.013(8) 0.018(6)
C19 0.034(6) 0.102(9) 0.070(9) 0.047(8) 0.013(7) 0.017(6)
C20 0.037(5) 0.058(7) 0.046(8) 0.037(6) 0.016(5) 0.014(5)
C21 0.028(4) 0.034(5) 0.023(5) -0.012(5) 0.003(4) 0.010(5)
C22 0.043(5) 0.021(5) 0.027(6) -0.006(5) 0.011(5) -0.009(4)
C23 0.053(5) 0.031(6) 0.020(5) -0.012(5) 0.010(5) -0.006(5)
C24 0.035(4) 0.033(6) 0.033(6) -0.015(5) 0.010(4) 0.000(4)
C25 0.032(4) 0.030(5) 0.045(7) -0.017(5) 0.000(5) 0.002(4)
C26 0.034(4) 0.028(5) 0.023(5) 0.011(5) -0.002(5) 0.002(4)
C27 0.028(5) 0.031(6) 0.018(6) 0.002(5) 0.011(5) 0.009(4)
C28 0.043(5) 0.041(6) 0.043(7) -0.019(6) -0.007(5) 0.000(4)
C29 0.045(6) 0.055(6) 0.040(6) -0.025(5) 0.019(5) -0.006(5)
C30 0.044(5) 0.067(7) 0.038(7) -0.032(6) 0.001(5) -0.012(5)
C31 0.032(5) 0.045(7) 0.038(6) -0.006(5) 0.011(5) 0.006(4)
C32 0.056(5) 0.064(7) 0.040(7) 0.007(6) 0.004(6) -0.003(5)
C33 0.035(4) 0.070(7) 0.045(5) -0.001(5) 0.011(5) 0.004(5)
C34 0.034(4) 0.087(7) 0.048(6) -0.017(5) -0.001(6) -0.029(5)
C35 0.029(5) 0.049(7) 0.018(7) -0.011(6) 0.021(5) 0.007(5)
C36 0.048(6) 0.041(7) 0.034(8) 0.001(6) -0.006(6) 0.013(5)
C37 0.043(5) 0.051(7) 0.023(6) -0.011(6) -0.004(5) -0.003(5)
C38 0.029(5) 0.045(7) 0.045(8) -0.003(6) 0.011(5) -0.017(5)
C39 0.065(6) 0.040(7) 0.046(8) -0.008(6) 0.008(6) -0.003(5)
C40 0.054(5) 0.044(6) 0.028(7) 0.006(6) -0.007(5) 0.004(5)
C41 0.034(5) 0.024(5) 0.008(5) 0.008(5) -0.002(5) 0.006(4)
C42 0.017(4) 0.042(6) 0.023(6) -0.004(5) 0.000(4) 0.000(4)
C43 0.033(5) 0.043(6) 0.018(6) -0.001(5) 0.005(5) 0.007(4)
C44 0.025(5) 0.025(5) 0.024(6) -0.013(5) -0.013(5) 0.005(4)
C45 0.041(5) 0.015(5) 0.014(5) 0.008(4) -0.022(4) 0.004(4)
C46 0.028(5) 0.017(5) 0.029(7) -0.001(5) 0.015(5) 0.000(4)
C47 0.034(5) 0.028(6) 0.023(6) -0.001(5) 0.007(5) 0.006(4)
C48 0.040(4) 0.054(6) 0.026(5) 0.005(5) 0.001(5) 0.011(5)
C49 0.047(4) 0.063(7) 0.030(5) 0.007(6) -0.005(4) 0.009(6)
C50 0.045(5) 0.055(6) 0.027(6) 0.006(5) -0.004(5) -0.006(5)
C51 0.031(5) 0.046(6) 0.042(7) 0.011(6) 0.000(5) 0.009(4)
C52 0.024(5) 0.093(8) 0.218(14) 0.018(9) 0.027(7) 0.012(6)
C53 0.081(6) 0.120(9) 0.047(7) -0.038(7) -0.034(7) 0.065(7)
C54 0.095(6) 0.136(9) 0.060(8) 0.014(7) 0.010(7) 0.104(7)
C55 0.047(5) 0.023(6) 0.010(6) 0.005(5) 0.014(5) 0.006(4)
C56 0.024(4) 0.039(7) 0.031(6) -0.017(5) 0.003(5) 0.003(4)
C57 0.044(5) 0.057(7) 0.027(6) -0.011(6) -0.019(5) -0.003(5)
C58 0.069(7) 0.066(8) 0.018(6) -0.004(6) -0.007(6) 0.012(6)
C59 0.057(6) 0.062(8) 0.040(7) 0.023(7) -0.005(6) 0.025(6)
C60 0.053(6) 0.054(7) 0.020(6) 0.006(6) -0.004(5) 0.005(5)

loop_
_atom_type_symbol
_atom_type_description
_atom_type_scat_dispersion_real
_atom_type_scat_dispersion_imag
_atom_type_scat_source
C C 0.0030 0.0020 'International Tables Vol C Tables 4.2.6.8 and 6.1.1.4'
H H 0.0000 0.0000 'International Tables Vol C Tables 4.2.6.8 and 6.1.1.4'
N N 0.0060 0.0030 'International Tables Vol C Tables 4.2.6.8 and 6.1.1.4'
O O 0.0110 0.0060 'International Tables Vol C Tables 4.2.6.8 and 6.1.1.4'
Ru Ru -1.2590 0.8360 'International Tables Vol C Tables 4.2.6.8 and 6.1.1.4'

loop_
_geom_angle_atom_site_label_1
_geom_angle_atom_site_label_2
_geom_angle_atom_site_label_3
_geom_angle
_geom_angle_site_symmetry_1
_geom_angle_site_symmetry_3
_geom_angle_publ_flag
N2 Ru1 O3 96.1(2) . . ?
N2 Ru1 N3 102.2(2) . . ?
O3 Ru1 N3 80.8(2) . . ?
N2 Ru1 N1 99.5(3) . . ?
O3 Ru1 N1 87.9(2) . . ?
N3 Ru1 N1 156.4(3) . . ?
N2 Ru1 O2 78.9(2) . . ?
O3 Ru1 O2 175.05(18) . . ?
N3 Ru1 O2 100.6(2) . . ?
N1 Ru1 O2 92.5(2) . . ?
N2 Ru1 O1 175.9(2) . . ?
O3 Ru1 O1 86.61(19) . . ?
N3 Ru1 O1 81.3(2) . . ?
N1 Ru1 O1 77.4(2) . . ?
O2 Ru1 O1 98.28(19) . . ?
C1 O1 Ru1 114.5(5) . . ?
C21 O2 Ru1 113.6(4) . . ?
C41 O3 Ru1 112.8(5) . . ?
C6 N1 C15 118.9(7) . . ?
C6 N1 Ru1 115.5(6) . . ?
C15 N1 Ru1 120.9(5) . . ?
C26 N2 C35 120.1(6) . . ?
C26 N2 Ru1 115.0(5) . . ?
C35 N2 Ru1 124.8(5) . . ?
C46 N3 C55 119.1(7) . . ?
C46 N3 Ru1 110.1(5) . . ?
C55 N3 Ru1 128.1(6) . . ?
O1 C1 C6 116.5(8) . . ?
O1 C1 C2 120.3(8) . . ?
C6 C1 C2 123.2(8) . . ?
C3 C2 C1 116.3(7) . . ?
C3 C2 C7 120.7(8) . . ?
C1 C2 C7 122.6(8) . . ?
C2 C3 C4 121.3(8) . . ?
C2 C3 H3 119.4 . . ?
C4 C3 H3 119.4 . . ?
C5 C4 C3 120.0(8) . . ?
C5 C4 C11 122.8(7) . . ?
C3 C4 C11 117.1(8) . . ?
C4 C5 C6 120.8(8) . . ?
C4 C5 H5 119.6 . . ?
C6 C5 H5 119.6 . . ?
N1 C6 C1 114.6(8) . . ?
N1 C6 C5 127.0(8) . . ?
C1 C6 C5 118.4(8) . . ?
C9 C7 C10 108.5(7) . . ?
C9 C7 C8 109.0(7) . . ?
C10 C7 C8 104.6(8) . . ?
C9 C7 C2 110.9(7) . . ?
C10 C7 C2 112.7(7) . . ?
C8 C7 C2 110.9(7) . . ?
C7 C8 H8A 109.5 . . ?
C7 C8 H8B 109.5 . . ?
H8A C8 H8B 109.5 . . ?
C7 C8 H8C 109.5 . . ?
H8A C8 H8C 109.5 . . ?
H8B C8 H8C 109.5 . . ?
C7 C9 H9A 109.5 . . ?
C7 C9 H9B 109.5 . . ?
H9A C9 H9B 109.5 . . ?
C7 C9 H9C 109.5 . . ?
H9A C9 H9C 109.5 . . ?
H9B C9 H9C 109.5 . . ?
C7 C10 H10A 109.5 . . ?
C7 C10 H10B 109.5 . . ?
H10A C10 H10B 109.5 . . ?
C7 C10 H10C 109.5 . . ?
H10A C10 H10C 109.5 . . ?
H10B C10 H10C 109.5 . . ?
C12 C11 C4 112.1(8) . . ?
C12 C11 C13 109.7(9) . . ?
C4 C11 C13 110.6(8) . . ?
C12 C11 C14 104.1(9) . . ?
C4 C11 C14 115.1(8) . . ?
C13 C11 C14 104.8(8) . . ?
C11 C12 H12A 109.5 . . ?
C11 C12 H12B 109.5 . . ?
H12A C12 H12B 109.5 . . ?
C11 C12 H12C 109.5 . . ?
H12A C12 H12C 109.5 . . ?
H12B C12 H12C 109.5 . . ?
C11 C13 H13A 109.5 . . ?
C11 C13 H13B 109.5 . . ?
H13A C13 H13B 109.5 . . ?
C11 C13 H13C 109.5 . . ?
H13A C13 H13C 109.5 . . ?
H13B C13 H13C 109.5 . . ?
C11 C14 H14A 109.5 . . ?
C11 C14 H14B 109.5 . . ?
H14A C14 H14B 109.5 . . ?
C11 C14 H14C 109.5 . . ?
H14A C14 H14C 109.5 . . ?
H14B C14 H14C 109.5 . . ?
C16 C15 C20 117.5(9) . . ?
C16 C15 N1 120.5(8) . . ?
C20 C15 N1 121.9(10) . . ?
C17 C16 C15 121.4(9) . . ?
C17 C16 H16 119.3 . . ?
C15 C16 H16 119.3 . . ?
C18 C17 C16 120.8(10) . . ?
C18 C17 H17 119.6 . . ?
C16 C17 H17 119.6 . . ?
C17 C18 C19 119.1(10) . . ?
C17 C18 H18 120.4 . . ?
C19 C18 H18 120.4 . . ?
C18 C19 C20 120.1(10) . . ?
C18 C19 H19 120.0 . . ?
C20 C19 H19 120.0 . . ?
C15 C20 C19 121.1(10) . . ?
C15 C20 H20 119.5 . . ?
C19 C20 H20 119.5 . . ?
O2 C21 C26 116.3(7) . . ?
O2 C21 C22 125.7(7) . . ?
C26 C21 C22 117.8(7) . . ?
C23 C22 C21 117.4(7) . . ?
C23 C22 C27 120.9(7) . . ?
C21 C22 C27 121.5(7) . . ?
C22 C23 C24 125.0(7) . . ?
C22 C23 H23 117.5 . . ?
C24 C23 H23 117.5 . . ?
C25 C24 C23 117.7(7) . . ?
C25 C24 C31 122.9(7) . . ?
C23 C24 C31 119.4(7) . . ?
C24 C25 C26 119.6(7) . . ?
C24 C25 H25 120.2 . . ?
C26 C25 H25 120.2 . . ?
N2 C26 C21 112.8(6) . . ?
N2 C26 C25 124.8(7) . . ?
C21 C26 C25 122.4(8) . . ?
C22 C27 C29 112.4(7) . . ?
C22 C27 C30 114.9(6) . . ?
C29 C27 C30 106.9(7) . . ?
C22 C27 C28 105.8(7) . . ?
C29 C27 C28 109.3(6) . . ?
C30 C27 C28 107.4(6) . . ?
C27 C28 H28A 109.5 . . ?
C27 C28 H28B 109.5 . . ?
H28A C28 H28B 109.5 . . ?
C27 C28 H28C 109.5 . . ?
H28A C28 H28C 109.5 . . ?
H28B C28 H28C 109.5 . . ?
C27 C29 H29A 109.5 . . ?
C27 C29 H29B 109.5 . . ?
H29A C29 H29B 109.5 . . ?
C27 C29 H29C 109.5 . . ?
H29A C29 H29C 109.5 . . ?
H29B C29 H29C 109.5 . . ?
C27 C30 H30A 109.5 . . ?
C27 C30 H30B 109.5 . . ?
H30A C30 H30B 109.5 . . ?
C27 C30 H30C 109.5 . . ?
H30A C30 H30C 109.5 . . ?
H30B C30 H30C 109.5 . . ?
C32 C31 C33 109.5(7) . . ?
C32 C31 C34 109.5(6) . . ?
C33 C31 C34 106.1(7) . . ?
C32 C31 C24 109.9(6) . . ?
C33 C31 C24 110.1(6) . . ?
C34 C31 C24 111.7(7) . . ?
C31 C32 H32A 109.5 . . ?
C31 C32 H32B 109.5 . . ?
H32A C32 H32B 109.5 . . ?
C31 C32 H32C 109.5 . . ?
H32A C32 H32C 109.5 . . ?
H32B C32 H32C 109.5 . . ?
C31 C33 H33A 109.5 . . ?
C31 C33 H33B 109.5 . . ?
H33A C33 H33B 109.5 . . ?
C31 C33 H33C 109.5 . . ?
H33A C33 H33C 109.5 . . ?
H33B C33 H33C 109.5 . . ?
C31 C34 H34A 109.5 . . ?
C31 C34 H34B 109.5 . . ?
H34A C34 H34B 109.5 . . ?
C31 C34 H34C 109.5 . . ?
H34A C34 H34C 109.5 . . ?
H34B C34 H34C 109.5 . . ?
C36 C35 C40 119.7(9) . . ?
C36 C35 N2 123.7(9) . . ?
C40 C35 N2 116.5(8) . . ?
C37 C36 C35 121.1(9) . . ?
C37 C36 H36 119.5 . . ?
C35 C36 H36 119.5 . . ?
C36 C37 C38 121.1(9) . . ?
C36 C37 H37 119.4 . . ?
C38 C37 H37 119.4 . . ?
C37 C38 C39 119.1(9) . . ?
C37 C38 H38 120.5 . . ?
C39 C38 H38 120.5 . . ?
C40 C39 C38 120.1(9) . . ?
C40 C39 H39 119.9 . . ?
C38 C39 H39 119.9 . . ?
C39 C40 C35 118.9(8) . . ?
C39 C40 H40 120.6 . . ?
C35 C40 H40 120.6 . . ?
O3 C41 C42 123.7(8) . . ?
O3 C41 C46 114.3(8) . . ?
C42 C41 C46 122.0(7) . . ?
C43 C42 C41 117.3(8) . . ?
C43 C42 C47 121.4(7) . . ?
C41 C42 C47 120.8(7) . . ?
C42 C43 C44 123.1(8) . . ?
C42 C43 H43 118.5 . . ?
C44 C43 H43 118.5 . . ?
C45 C44 C43 118.7(7) . . ?
C45 C44 C51 120.4(8) . . ?
C43 C44 C51 120.7(8) . . ?
C44 C45 C46 121.3(8) . . ?
C44 C45 H45 119.3 . . ?
C46 C45 H45 119.3 . . ?
N3 C46 C41 116.3(7) . . ?
N3 C46 C45 126.1(8) . . ?
C41 C46 C45 117.4(8) . . ?
C49 C47 C42 110.7(7) . . ?
C49 C47 C50 107.9(6) . . ?
C42 C47 C50 112.2(6) . . ?
C49 C47 C48 109.7(6) . . ?
C42 C47 C48 108.8(6) . . ?
C50 C47 C48 107.3(6) . . ?
C47 C48 H48A 109.5 . . ?
C47 C48 H48B 109.5 . . ?
H48A C48 H48B 109.5 . . ?
C47 C48 H48C 109.5 . . ?
H48A C48 H48C 109.5 . . ?
H48B C48 H48C 109.5 . . ?
C47 C49 H49A 109.5 . . ?
C47 C49 H49B 109.5 . . ?
H49A C49 H49B 109.5 . . ?
C47 C49 H49C 109.5 . . ?
H49A C49 H49C 109.5 . . ?
H49B C49 H49C 109.5 . . ?
C47 C50 H50A 109.5 . . ?
C47 C50 H50B 109.5 . . ?
H50A C50 H50B 109.5 . . ?
C47 C50 H50C 109.5 . . ?
H50A C50 H50C 109.5 . . ?
H50B C50 H50C 109.5 . . ?
C54 C51 C52 110.2(8) . . ?
C54 C51 C53 108.4(7) . . ?
C52 C51 C53 109.0(8) . . ?
C54 C51 C44 111.8(7) . . ?
C52 C51 C44 107.1(6) . . ?
C53 C51 C44 110.4(7) . . ?
C51 C52 H52A 109.5 . . ?
C51 C52 H52B 109.5 . . ?
H52A C52 H52B 109.5 . . ?
C51 C52 H52C 109.5 . . ?
H52A C52 H52C 109.5 . . ?
H52B C52 H52C 109.5 . . ?
C51 C53 H53A 109.5 . . ?
C51 C53 H53B 109.5 . . ?
H53A C53 H53B 109.5 . . ?
C51 C53 H53C 109.5 . . ?
H53A C53 H53C 109.5 . . ?
H53B C53 H53C 109.5 . . ?
C51 C54 H54A 109.5 . . ?
C51 C54 H54B 109.5 . . ?
H54A C54 H54B 109.5 . . ?
C51 C54 H54C 109.5 . . ?
H54A C54 H54C 109.5 . . ?
H54B C54 H54C 109.5 . . ?
C60 C55 C56 115.5(8) . . ?
C60 C55 N3 123.2(8) . . ?
C56 C55 N3 121.3(8) . . ?
C57 C56 C55 122.2(9) . . ?
C57 C56 H56 118.9 . . ?
C55 C56 H56 118.9 . . ?
C56 C57 C58 121.1(9) . . ?
C56 C57 H57 119.4 . . ?
C58 C57 H57 119.4 . . ?
C57 C58 C59 119.7(9) . . ?
C57 C58 H58 120.2 . . ?
C59 C58 H58 120.2 . . ?
C58 C59 C60 117.8(9) . . ?
C58 C59 H59 121.1 . . ?
C60 C59 H59 121.1 . . ?
C55 C60 C59 123.5(9) . . ?
C55 C60 H60 118.2 . . ?
C59 C60 H60 118.2 . . ?

loop_
_geom_bond_atom_site_label_1
_geom_bond_atom_site_label_2
_geom_bond_distance
_geom_bond_site_symmetry_2
_geom_bond_publ_flag
Ru1 N2 1.958(6) . ?
Ru1 O3 1.982(5) . ?
Ru1 N3 1.993(7) . ?
Ru1 N1 2.006(6) . ?
Ru1 O2 2.019(4) . ?
Ru1 O1 2.019(4) . ?
O1 C1 1.316(8) . ?
O2 C21 1.309(7) . ?
O3 C41 1.336(8) . ?
N1 C6 1.325(8) . ?
N1 C15 1.460(10) . ?
N2 C26 1.377(9) . ?
N2 C35 1.425(9) . ?
N3 C46 1.364(9) . ?
N3 C55 1.393(9) . ?
C1 C6 1.379(10) . ?
C1 C2 1.431(10) . ?
C2 C3 1.385(9) . ?
C2 C7 1.547(10) . ?
C3 C4 1.437(9) . ?
C3 H3 0.9500 . ?
C4 C5 1.360(9) . ?
C4 C11 1.499(10) . ?
C5 C6 1.413(9) . ?
C5 H5 0.9500 . ?
C7 C9 1.512(10) . ?
C7 C10 1.535(9) . ?
C7 C8 1.543(12) . ?
C8 H8A 0.9800 . ?
C8 H8B 0.9800 . ?
C8 H8C 0.9800 . ?
C9 H9A 0.9800 . ?
C9 H9B 0.9800 . ?
C9 H9C 0.9800 . ?
C10 H10A 0.9800 . ?
C10 H10B 0.9800 . ?
C10 H10C 0.9800 . ?
C11 C12 1.474(11) . ?
C11 C13 1.502(11) . ?
C11 C14 1.505(10) . ?
C12 H12A 0.9800 . ?
C12 H12B 0.9800 . ?
C12 H12C 0.9800 . ?
C13 H13A 0.9800 . ?
C13 H13B 0.9800 . ?
C13 H13C 0.9800 . ?
C14 H14A 0.9800 . ?
C14 H14B 0.9800 . ?
C14 H14C 0.9800 . ?
C15 C16 1.402(11) . ?
C15 C20 1.379(10) . ?
C16 C17 1.382(10) . ?
C16 H16 0.9500 . ?
C17 C18 1.354(12) . ?
C17 H17 0.9500 . ?
C18 C19 1.405(13) . ?
C18 H18 0.9500 . ?
C19 C20 1.389(10) . ?
C19 H19 0.9500 . ?
C20 H20 0.9500 . ?
C21 C26 1.411(9) . ?
C21 C22 1.416(9) . ?
C22 C23 1.406(8) . ?
C22 C27 1.501(10) . ?
C23 C24 1.403(9) . ?
C23 H23 0.9500 . ?
C24 C25 1.358(9) . ?
C24 C31 1.552(9) . ?
C25 C26 1.438(8) . ?
C25 H25 0.9500 . ?
C27 C29 1.518(9) . ?
C27 C30 1.533(9) . ?
C27 C28 1.532(9) . ?
C28 H28A 0.9800 . ?
C28 H28B 0.9800 . ?
C28 H28C 0.9800 . ?
C29 H29A 0.9800 . ?
C29 H29B 0.9800 . ?
C29 H29C 0.9800 . ?
C30 H30A 0.9800 . ?
C30 H30B 0.9800 . ?
C30 H30C 0.9800 . ?
C31 C32 1.511(10) . ?
C31 C33 1.519(8) . ?
C31 C34 1.539(9) . ?
C32 H32A 0.9800 . ?
C32 H32B 0.9800 . ?
C32 H32C 0.9800 . ?
C33 H33A 0.9800 . ?
C33 H33B 0.9800 . ?
C33 H33C 0.9800 . ?
C34 H34A 0.9800 . ?
C34 H34B 0.9800 . ?
C34 H34C 0.9800 . ?
C35 C36 1.359(11) . ?
C35 C40 1.387(10) . ?
C36 C37 1.350(10) . ?
C36 H36 0.9500 . ?
C37 C38 1.353(10) . ?
C37 H37 0.9500 . ?
C38 C39 1.392(11) . ?
C38 H38 0.9500 . ?
C39 C40 1.383(9) . ?
C39 H39 0.9500 . ?
C40 H40 0.9500 . ?
C41 C42 1.398(10) . ?
C41 C46 1.423(10) . ?
C42 C43 1.398(8) . ?
C42 C47 1.520(10) . ?
C43 C44 1.415(10) . ?
C43 H43 0.9500 . ?
C44 C45 1.365(10) . ?
C44 C51 1.579(9) . ?
C45 C46 1.443(8) . ?
C45 H45 0.9500 . ?
C47 C49 1.482(9) . ?
C47 C50 1.531(9) . ?
C47 C48 1.546(9) . ?
C48 H48A 0.9800 . ?
C48 H48B 0.9800 . ?
C48 H48C 0.9800 . ?
C49 H49A 0.9800 . ?
C49 H49B 0.9800 . ?
C49 H49C 0.9800 . ?
C50 H50A 0.9800 . ?
C50 H50B 0.9800 . ?
C50 H50C 0.9800 . ?
C51 C54 1.487(10) . ?
C51 C52 1.480(9) . ?
C51 C53 1.494(10) . ?
C52 H52A 0.9800 . ?
C52 H52B 0.9800 . ?
C52 H52C 0.9800 . ?
C53 H53A 0.9800 . ?
C53 H53B 0.9800 . ?
C53 H53C 0.9800 . ?
C54 H54A 0.9800 . ?
C54 H54B 0.9800 . ?
C54 H54C 0.9800 . ?
C55 C60 1.375(9) . ?
C55 C56 1.382(9) . ?
C56 C57 1.354(9) . ?
C56 H56 0.9500 . ?
C57 C58 1.360(10) . ?
C57 H57 0.9500 . ?
C58 C59 1.374(10) . ?
C58 H58 0.9500 . ?
C59 C60 1.393(10) . ?
C59 H59 0.9500 . ?
C60 H60 0.9500 . ?

loop_
_geom_torsion_atom_site_label_1
_geom_torsion_atom_site_label_2
_geom_torsion_atom_site_label_3
_geom_torsion_atom_site_label_4
_geom_torsion
_geom_torsion_site_symmetry_1
_geom_torsion_site_symmetry_2
_geom_torsion_site_symmetry_3
_geom_torsion_site_symmetry_4
_geom_torsion_publ_flag
N2 Ru1 O1 C1 53(4) . . . . ?
O3 Ru1 O1 C1 -78.6(5) . . . . ?
N3 Ru1 O1 C1 -159.9(5) . . . . ?
N1 Ru1 O1 C1 9.9(5) . . . . ?
O2 Ru1 O1 C1 100.6(5) . . . . ?
N2 Ru1 O2 C21 15.7(5) . . . . ?
O3 Ru1 O2 C21 10(2) . . . . ?
N3 Ru1 O2 C21 116.2(5) . . . . ?
N1 Ru1 O2 C21 -83.5(5) . . . . ?
O1 Ru1 O2 C21 -161.2(5) . . . . ?
N2 Ru1 O3 C41 121.9(5) . . . . ?
N3 Ru1 O3 C41 20.5(5) . . . . ?
N1 Ru1 O3 C41 -138.7(5) . . . . ?
O2 Ru1 O3 C41 128(2) . . . . ?
O1 Ru1 O3 C41 -61.2(5) . . . . ?
N2 Ru1 N1 C6 172.2(5) . . . . ?
O3 Ru1 N1 C6 76.3(5) . . . . ?
N3 Ru1 N1 C6 15.3(10) . . . . ?
O2 Ru1 N1 C6 -108.6(5) . . . . ?
O1 Ru1 N1 C6 -10.7(5) . . . . ?
N2 Ru1 N1 C15 16.6(7) . . . . ?
O3 Ru1 N1 C15 -79.2(7) . . . . ?
N3 Ru1 N1 C15 -140.3(8) . . . . ?
O2 Ru1 N1 C15 95.8(6) . . . . ?
O1 Ru1 N1 C15 -166.2(7) . . . . ?
O3 Ru1 N2 C26 164.4(5) . . . . ?
N3 Ru1 N2 C26 -113.7(5) . . . . ?
N1 Ru1 N2 C26 75.6(5) . . . . ?
O2 Ru1 N2 C26 -15.1(5) . . . . ?
O1 Ru1 N2 C26 33(4) . . . . ?
O3 Ru1 N2 C35 -13.7(6) . . . . ?
N3 Ru1 N2 C35 68.2(7) . . . . ?
N1 Ru1 N2 C35 -102.6(6) . . . . ?
O2 Ru1 N2 C35 166.8(7) . . . . ?
O1 Ru1 N2 C35 -145(3) . . . . ?
N2 Ru1 N3 C46 -114.7(6) . . . . ?
O3 Ru1 N3 C46 -20.4(5) . . . . ?
N1 Ru1 N3 C46 42.0(10) . . . . ?
O2 Ru1 N3 C46 164.4(5) . . . . ?
O1 Ru1 N3 C46 67.6(5) . . . . ?
N2 Ru1 N3 C55 84.6(7) . . . . ?
O3 Ru1 N3 C55 178.9(7) . . . . ?
N1 Ru1 N3 C55 -118.8(8) . . . . ?
O2 Ru1 N3 C55 3.7(7) . . . . ?
O1 Ru1 N3 C55 -93.2(7) . . . . ?
Ru1 O1 C1 C6 -8.0(9) . . . . ?
Ru1 O1 C1 C2 172.5(6) . . . . ?
O1 C1 C2 C3 -178.0(7) . . . . ?
C6 C1 C2 C3 2.5(12) . . . . ?
O1 C1 C2 C7 -6.0(13) . . . . ?
C6 C1 C2 C7 174.5(8) . . . . ?
C1 C2 C3 C4 -1.9(12) . . . . ?
C7 C2 C3 C4 -174.1(8) . . . . ?
C2 C3 C4 C5 1.1(12) . . . . ?
C2 C3 C4 C11 178.5(8) . . . . ?
C3 C4 C5 C6 -0.8(12) . . . . ?
C11 C4 C5 C6 -178.0(7) . . . . ?
C15 N1 C6 C1 165.9(8) . . . . ?
Ru1 N1 C6 C1 9.8(9) . . . . ?
C15 N1 C6 C5 -13.5(12) . . . . ?
Ru1 N1 C6 C5 -169.6(6) . . . . ?
O1 C1 C6 N1 -1.1(10) . . . . ?
C2 C1 C6 N1 178.4(7) . . . . ?
O1 C1 C6 C5 178.3(7) . . . . ?
C2 C1 C6 C5 -2.2(12) . . . . ?
C4 C5 C6 N1 -179.4(8) . . . . ?
C4 C5 C6 C1 1.3(11) . . . . ?
C3 C2 C7 C9 106.6(9) . . . . ?
C1 C2 C7 C9 -65.1(12) . . . . ?
C3 C2 C7 C10 -15.3(12) . . . . ?
C1 C2 C7 C10 173.0(8) . . . . ?
C3 C2 C7 C8 -132.2(8) . . . . ?
C1 C2 C7 C8 56.2(11) . . . . ?
C5 C4 C11 C12 126.0(10) . . . . ?
C3 C4 C11 C12 -51.3(11) . . . . ?
C5 C4 C11 C13 -111.2(10) . . . . ?
C3 C4 C11 C13 71.5(10) . . . . ?
C5 C4 C11 C14 7.3(13) . . . . ?
C3 C4 C11 C14 -170.0(8) . . . . ?
C6 N1 C15 C16 -56.8(12) . . . . ?
Ru1 N1 C15 C16 98.0(10) . . . . ?
C6 N1 C15 C20 125.9(9) . . . . ?
Ru1 N1 C15 C20 -79.4(10) . . . . ?
C20 C15 C16 C17 1.3(15) . . . . ?
N1 C15 C16 C17 -176.2(7) . . . . ?
C15 C16 C17 C18 -0.1(14) . . . . ?
C16 C17 C18 C19 -1.4(16) . . . . ?
C17 C18 C19 C20 1.7(18) . . . . ?
C16 C15 C20 C19 -0.9(14) . . . . ?
N1 C15 C20 C19 176.5(8) . . . . ?
C18 C19 C20 C15 -0.5(16) . . . . ?
Ru1 O2 C21 C26 -13.8(8) . . . . ?
Ru1 O2 C21 C22 170.1(6) . . . . ?
O2 C21 C22 C23 179.2(7) . . . . ?
C26 C21 C22 C23 3.2(11) . . . . ?
O2 C21 C22 C27 -6.5(13) . . . . ?
C26 C21 C22 C27 177.4(7) . . . . ?
C21 C22 C23 C24 -1.2(12) . . . . ?
C27 C22 C23 C24 -175.5(7) . . . . ?
C22 C23 C24 C25 -1.7(12) . . . . ?
C22 C23 C24 C31 178.4(7) . . . . ?
C23 C24 C25 C26 2.5(11) . . . . ?
C31 C24 C25 C26 -177.6(7) . . . . ?
C35 N2 C26 C21 -169.4(7) . . . . ?
Ru1 N2 C26 C21 12.3(8) . . . . ?
C35 N2 C26 C25 10.8(11) . . . . ?
Ru1 N2 C26 C25 -167.5(5) . . . . ?
O2 C21 C26 N2 1.3(9) . . . . ?
C22 C21 C26 N2 177.8(7) . . . . ?
O2 C21 C26 C25 -178.9(7) . . . . ?
C22 C21 C26 C25 -2.4(11) . . . . ?
C24 C25 C26 N2 179.3(7) . . . . ?
C24 C25 C26 C21 -0.5(11) . . . . ?
C23 C22 C27 C29 -130.8(8) . . . . ?
C21 C22 C27 C29 55.1(10) . . . . ?
C23 C22 C27 C30 -8.3(11) . . . . ?
C21 C22 C27 C30 177.7(7) . . . . ?
C23 C22 C27 C28 110.0(8) . . . . ?
C21 C22 C27 C28 -64.0(9) . . . . ?
C25 C24 C31 C32 -112.7(9) . . . . ?
C23 C24 C31 C32 67.2(9) . . . . ?
C25 C24 C31 C33 126.6(8) . . . . ?
C23 C24 C31 C33 -53.5(10) . . . . ?
C25 C24 C31 C34 9.0(11) . . . . ?
C23 C24 C31 C34 -171.1(7) . . . . ?
C26 N2 C35 C36 -106.6(9) . . . . ?
Ru1 N2 C35 C36 71.5(9) . . . . ?
C26 N2 C35 C40 75.7(9) . . . . ?
Ru1 N2 C35 C40 -106.2(7) . . . . ?
C40 C35 C36 C37 2.3(12) . . . . ?
N2 C35 C36 C37 -175.3(7) . . . . ?
C35 C36 C37 C38 -1.5(13) . . . . ?
C36 C37 C38 C39 0.4(12) . . . . ?
C37 C38 C39 C40 -0.1(12) . . . . ?
C38 C39 C40 C35 0.8(11) . . . . ?
C36 C35 C40 C39 -1.9(11) . . . . ?
N2 C35 C40 C39 175.8(7) . . . . ?
Ru1 O3 C41 C42 164.3(6) . . . . ?
Ru1 O3 C41 C46 -16.4(8) . . . . ?
O3 C41 C42 C43 -176.4(7) . . . . ?
C46 C41 C42 C43 4.4(12) . . . . ?
O3 C41 C42 C47 -4.6(12) . . . . ?
C46 C41 C42 C47 176.2(7) . . . . ?
C41 C42 C43 C44 -1.1(11) . . . . ?
C47 C42 C43 C44 -172.9(7) . . . . ?
C42 C43 C44 C45 -0.8(12) . . . . ?
C42 C43 C44 C51 174.7(7) . . . . ?
C43 C44 C45 C46 -0.4(11) . . . . ?
C51 C44 C45 C46 -175.9(6) . . . . ?
C55 N3 C46 C41 -179.5(7) . . . . ?
Ru1 N3 C46 C41 17.8(9) . . . . ?
C55 N3 C46 C45 4.4(13) . . . . ?
Ru1 N3 C46 C45 -158.3(6) . . . . ?
O3 C41 C46 N3 -1.2(11) . . . . ?
C42 C41 C46 N3 178.1(7) . . . . ?
O3 C41 C46 C45 175.2(6) . . . . ?
C42 C41 C46 C45 -5.5(11) . . . . ?
C44 C45 C46 N3 179.4(8) . . . . ?
C44 C45 C46 C41 3.4(11) . . . . ?
C43 C42 C47 C49 109.3(8) . . . . ?
C41 C42 C47 C49 -62.2(9) . . . . ?
C43 C42 C47 C50 -11.4(10) . . . . ?
C41 C42 C47 C50 177.1(7) . . . . ?
C43 C42 C47 C48 -130.1(7) . . . . ?
C41 C42 C47 C48 58.4(10) . . . . ?
C45 C44 C51 C54 -30.5(11) . . . . ?
C43 C44 C51 C54 154.1(8) . . . . ?
C45 C44 C51 C52 90.2(10) . . . . ?
C43 C44 C51 C52 -85.2(10) . . . . ?
C45 C44 C51 C53 -151.3(8) . . . . ?
C43 C44 C51 C53 33.3(11) . . . . ?
C46 N3 C55 C60 58.2(12) . . . . ?
Ru1 N3 C55 C60 -142.5(6) . . . . ?
C46 N3 C55 C56 -122.3(8) . . . . ?
Ru1 N3 C55 C56 37.0(11) . . . . ?
C60 C55 C56 C57 -2.1(11) . . . . ?
N3 C55 C56 C57 178.3(7) . . . . ?
C55 C56 C57 C58 2.5(13) . . . . ?
C56 C57 C58 C59 -3.8(14) . . . . ?
C57 C58 C59 C60 4.8(14) . . . . ?
C56 C55 C60 C59 3.4(12) . . . . ?
N3 C55 C60 C59 -177.1(7) . . . . ?
C58 C59 C60 C55 -4.8(13) . . . . ?

loop_
_cod_related_entry_id
_cod_related_entry_database
_cod_related_entry_code
1 ChemSpider 30660762
